data_7041496
loop_
_publ_author_name
'Sald\'ias, Marianela'
'Manzur, Jorge'
'Palacios, Rodrigo E.'
'G\'omez, Mar\'ia L'
'Fuente, Julio De La'
'G\"unther, Germ\'an'
'Pizarro, Nancy'
'Vega, Andr\'es'

_publ_section_title
;
 The binuclear dual emitter [Br(CO)3Re(PN)(NP)Re(CO)3Br] (PN):
 3-chloro-6-(4-diphenylphosphinyl)butoxypyridazine, a new bridging
 P,N-bidentate ligand resulting from the ring opening of tetrahydrofuran.
;
_journal_issue 5
_journal_name_full 'Dalton transactions (Cambridge, England : 2003)'
_journal_page_first 1567
_journal_page_last 1576
_journal_paper_doi 10.1039/c6dt04158b
_journal_volume 46
_journal_year 2017
_chemical_formula_moiety '(C46 H40 Br2 Cl2 N4 O8 P2 Re2) (C H Cl3)'
_chemical_formula_sum 'C47 H41 Br2 Cl5 N4 O8 P2 Re2'
_chemical_formula_weight 1561.25
_space_group_crystal_system monoclinic
_space_group_IT_number 14
_space_group_name_Hall '-P 2yn'
_space_group_name_H-M_alt 'P 1 21/n 1'
_symmetry_space_group_name_Hall '-P 2yn'
_symmetry_space_group_name_H-M 'P 1 21/n 1'
_atom_sites_solution_hydrogens geom
_audit_creation_method SHELXL-2014/7
_audit_update_record
;
2016-12-15 deposited with the CCDC.
2016-12-16 downloaded from the CCDC.
;
_cell_angle_alpha 90
_cell_angle_beta 106.963(2)
_cell_angle_gamma 90
_cell_formula_units_Z 2
_cell_length_a 14.610(2)
_cell_length_b 16.549(3)
_cell_length_c 14.945(2)
_cell_measurement_reflns_used 3123
_cell_measurement_temperature 296(2)
_cell_measurement_theta_max 17.02
_cell_measurement_theta_min 2.32
_cell_volume 3456.2(9)
_computing_cell_refinement 'Bruker SMART'
_computing_data_collection 'Bruker SMART'
_computing_data_reduction 'Bruker SAINT'
_computing_molecular_graphics 'Bruker SHELXTL'
_computing_publication_material 'Bruker SHELXTL'
_computing_structure_refinement 'SHELXL-2014/7 (Sheldrick, 2014)'
_computing_structure_solution 'Bruker SHELXTL'
_diffrn_ambient_temperature 296(2)
_diffrn_measured_fraction_theta_full 0.999
_diffrn_measured_fraction_theta_max 0.998
_diffrn_measurement_device_type 'CCD area detector'
_diffrn_measurement_method 'phi and omega scans'
_diffrn_radiation_type MoK\a
_diffrn_radiation_wavelength 0.71073
_diffrn_reflns_av_R_equivalents 0.1528
_diffrn_reflns_av_unetI/netI 0.1187
_diffrn_reflns_Laue_measured_fraction_full 0.999
_diffrn_reflns_Laue_measured_fraction_max 0.998
_diffrn_reflns_limit_h_max 18
_diffrn_reflns_limit_h_min -18
_diffrn_reflns_limit_k_max 20
_diffrn_reflns_limit_k_min -20
_diffrn_reflns_limit_l_max 18
_diffrn_reflns_limit_l_min -18
_diffrn_reflns_number 25618
_diffrn_reflns_point_group_measured_fraction_full 0.999
_diffrn_reflns_point_group_measured_fraction_max 0.998
_diffrn_reflns_theta_full 25.242
_diffrn_reflns_theta_max 26.000
_diffrn_reflns_theta_min 1.715
_exptl_absorpt_coefficient_mu 4.937
_exptl_absorpt_correction_T_max 0.6756
_exptl_absorpt_correction_T_min 0.3112
_exptl_absorpt_correction_type numerical
_exptl_absorpt_process_details 'Sadabs, Bruker'
_exptl_crystal_colour 'pale orange'
_exptl_crystal_density_diffrn 1.500
_exptl_crystal_description plate
_exptl_crystal_F_000 1499
_exptl_crystal_preparation ', Luminescent'
_exptl_crystal_recrystallization_method 'Re-crystallisation from solvent: Chloroform'
_exptl_crystal_size_max 0.105
_exptl_crystal_size_mid 0.083
_exptl_crystal_size_min 0.029
_refine_diff_density_max 0.862
_refine_diff_density_min -1.166
_refine_diff_density_rms 0.149
_refine_ls_extinction_method none
_refine_ls_goodness_of_fit_ref 0.999
_refine_ls_hydrogen_treatment constr
_refine_ls_matrix_type full
_refine_ls_number_parameters 298
_refine_ls_number_reflns 6779
_refine_ls_number_restraints 0
_refine_ls_restrained_S_all 0.999
_refine_ls_R_factor_all 0.1230
_refine_ls_R_factor_gt 0.0644
_refine_ls_shift/su_max 0.001
_refine_ls_shift/su_mean 0.000
_refine_ls_structure_factor_coef Fsqd
_refine_ls_weighting_details 'w=1/[\s^2^(Fo^2^)+(0.0804P)^2^] where P=(Fo^2^+2Fc^2^)/3'
_refine_ls_weighting_scheme calc
_refine_ls_wR_factor_gt 0.1467
_refine_ls_wR_factor_ref 0.1685
_reflns_Friedel_coverage 0.000
_reflns_number_gt 3733
_reflns_number_total 6779
_reflns_threshold_expression 'I > 2\s(I)'
_cod_data_source_file c6dt04158b2.cif
_cod_data_source_block Saldias_et_al
_cod_depositor_comments
;
      Adding full bibliography for 7041496.cif.

2018-09-03
Z value and formula fixed to values more according to usual
chemical conventions.                 miguel
;
_cod_original_formula_sum 'C94 H82 Br4 Cl10 N8 O16 P4 Re4'
_cod_original_formula_weight 3122.50
_cod_original_formula_units_Z 1
_cod_database_code 7041496
_shelx_shelxl_version_number 2014/7
_shelx_space_group_comment
;
The symmetry employed for this shelxl refinement is uniquely defined
by the following loop, which should always be used as a source of
symmetry information in preference to the above space-group names.
They are only intended as comments.
;
_shelx_estimated_absorpt_t_min 0.404
_shelx_estimated_absorpt_t_max 0.759
_platon_squeeze_void_probe_radius 1.20

loop_
_space_group_symop_operation_xyz
'x, y, z'
'-x+1/2, y+1/2, -z+1/2'
'-x, -y, -z'
'x-1/2, -y-1/2, z-1/2'

loop_
_atom_site_label
_atom_site_type_symbol
_atom_site_fract_x
_atom_site_fract_y
_atom_site_fract_z
_atom_site_U_iso_or_equiv
_atom_site_adp_type
_atom_site_occupancy
_atom_site_site_symmetry_order
_atom_site_calc_flag
_atom_site_refinement_flags_posn
_atom_site_refinement_flags_adp
Re1 Re 1.11846(3) 0.06773(3) 0.25856(3) 0.04603(18) Uani 1 1 d . .
Br1 Br 1.16577(10) 0.03489(8) 0.43946(8) 0.0633(4) Uani 1 1 d . .
P1 P 0.9476(2) 0.07851(17) 0.25590(19) 0.0444(7) Uani 1 1 d . .
N1 N 1.1011(7) -0.0638(6) 0.2325(6) 0.052(3) Uani 1 1 d . .
C7 C 0.8779(7) -0.0134(7) 0.2241(7) 0.044(3) Uani 1 1 d . .
C20 C 0.9248(8) 0.1118(7) 0.3636(7) 0.046(3) Uani 1 1 d . .
H20A H 0.8563 0.1134 0.3541 0.055 Uiso 1 1 calc R U
H20B H 0.9519 0.0727 0.4126 0.055 Uiso 1 1 calc R U
Cl1 Cl 1.1779(3) -0.0653(2) 0.0934(3) 0.0888(12) Uani 1 1 d . .
C21 C 0.9669(9) 0.1945(7) 0.3955(7) 0.054(3) Uani 1 1 d . .
H21A H 0.9419 0.2330 0.3453 0.065 Uiso 1 1 calc R U
H21B H 1.0357 0.1921 0.4073 0.065 Uiso 1 1 calc R U
C1 C 0.8754(9) 0.1498(7) 0.1711(8) 0.050(3) Uani 1 1 d . .
C12 C 0.8332(10) -0.0495(8) 0.2824(9) 0.069(4) Uani 1 1 d . .
H12 H 0.8371 -0.0274 0.3407 0.082 Uiso 1 1 calc R U
O4 O 1.0193(8) -0.2200(5) 0.3534(6) 0.083(3) Uani 1 1 d . .
N2 N 1.0645(7) -0.1035(5) 0.2936(6) 0.047(2) Uani 1 1 d . .
O17 O 1.1589(7) 0.2440(6) 0.3047(6) 0.082(3) Uani 1 1 d . .
C16 C 1.0524(10) -0.1817(7) 0.2908(8) 0.062(4) Uani 1 1 d . .
C8 C 0.8761(10) -0.0483(7) 0.1380(8) 0.062(4) Uani 1 1 d . .
H8 H 0.9078 -0.0249 0.0989 0.074 Uiso 1 1 calc R U
C17 C 1.1413(9) 0.1769(6) 0.2876(8) 0.054(3) Uani 1 1 d . .
O19 O 1.0605(8) 0.1119(6) 0.0519(6) 0.083(3) Uani 1 1 d . .
C18 C 1.2567(14) 0.0622(9) 0.2648(12) 0.089(5) Uani 1 1 d . .
O18 O 1.3356(9) 0.0686(9) 0.2698(12) 0.145(6) Uani 1 1 d . .
C22 C 0.9448(9) 0.2258(7) 0.4849(7) 0.057(3) Uani 1 1 d . .
H22A H 0.9679 0.2809 0.4972 0.069 Uiso 1 1 calc R U
H22B H 0.8760 0.2265 0.4743 0.069 Uiso 1 1 calc R U
C2 C 0.9151(11) 0.2198(8) 0.1462(9) 0.075(4) Uani 1 1 d . .
H2 H 0.9796 0.2330 0.1698 0.090 Uiso 1 1 calc R U
C19 C 1.0837(9) 0.0937(8) 0.1322(9) 0.056(3) Uani 1 1 d . .
C13 C 1.1231(9) -0.1107(8) 0.1675(8) 0.056(3) Uani 1 1 d . .
C11 C 0.7812(12) -0.1209(11) 0.2517(11) 0.104(6) Uani 1 1 d . .
H11 H 0.7456 -0.1430 0.2882 0.124 Uiso 1 1 calc R U
C14 C 1.1094(11) -0.1916(7) 0.1585(9) 0.073(4) Uani 1 1 d . .
H14 H 1.1266 -0.2193 0.1118 0.087 Uiso 1 1 calc R U
C6 C 0.7783(10) 0.1399(9) 0.1329(10) 0.079(4) Uani 1 1 d . .
H6 H 0.7482 0.0944 0.1477 0.095 Uiso 1 1 calc R U
C9 C 0.8240(11) -0.1204(10) 0.1139(10) 0.089(5) Uani 1 1 d . .
H9 H 0.8190 -0.1425 0.0554 0.106 Uiso 1 1 calc R U
C5 C 0.7241(12) 0.1987(11) 0.0711(11) 0.099(6) Uani 1 1 d . .
H5 H 0.6588 0.1886 0.0475 0.119 Uiso 1 1 calc R U
C4 C 0.7540(12) 0.2638(12) 0.0439(11) 0.089(6) Uani 1 1 d . .
H4 H 0.7146 0.3010 0.0040 0.107 Uiso 1 1 calc R U
C15 C 1.0721(12) -0.2309(8) 0.2154(9) 0.087(5) Uani 1 1 d . .
H15 H 1.0588 -0.2859 0.2089 0.104 Uiso 1 1 calc R U
C10 C 0.7806(13) -0.1599(12) 0.1693(11) 0.124(8) Uani 1 1 d . .
H10 H 0.7520 -0.2102 0.1533 0.149 Uiso 1 1 calc R U
C23 C 0.9888(10) 0.1762(7) 0.5666(7) 0.064(4) Uani 1 1 d . .
H23A H 0.9562 0.1246 0.5619 0.076 Uiso 1 1 calc R U
H23B H 1.0556 0.1663 0.5716 0.076 Uiso 1 1 calc R U
C3 C 0.8438(18) 0.2719(9) 0.0775(10) 0.114(8) Uani 1 1 d . .
H3 H 0.8695 0.3170 0.0565 0.136 Uiso 1 1 calc R U

loop_
_atom_site_aniso_label
_atom_site_aniso_U_11
_atom_site_aniso_U_22
_atom_site_aniso_U_33
_atom_site_aniso_U_23
_atom_site_aniso_U_13
_atom_site_aniso_U_12
Re1 0.0494(3) 0.0472(3) 0.0422(3) -0.0009(2) 0.0144(2) -0.0020(3)
Br1 0.0835(10) 0.0536(8) 0.0411(7) -0.0040(6) -0.0003(7) 0.0067(7)
P1 0.056(2) 0.0455(18) 0.0312(15) 0.0014(13) 0.0110(14) 0.0003(15)
N1 0.065(7) 0.066(7) 0.032(5) -0.002(5) 0.025(5) -0.003(5)
C7 0.039(7) 0.054(7) 0.033(6) 0.004(5) -0.001(5) 0.003(6)
C20 0.056(8) 0.050(7) 0.036(6) 0.003(5) 0.020(6) 0.010(6)
Cl1 0.122(3) 0.090(3) 0.077(2) -0.013(2) 0.064(2) 0.001(2)
C21 0.078(9) 0.045(7) 0.037(6) 0.000(5) 0.012(6) 0.005(7)
C1 0.048(8) 0.057(8) 0.042(7) 0.003(6) 0.007(6) 0.012(6)
C12 0.081(10) 0.081(10) 0.047(7) 0.016(7) 0.023(7) -0.019(8)
O4 0.157(10) 0.052(5) 0.053(5) -0.013(4) 0.053(6) -0.025(6)
N2 0.066(7) 0.039(5) 0.033(5) -0.004(4) 0.009(5) 0.004(5)
O17 0.112(8) 0.056(6) 0.074(6) -0.006(5) 0.018(6) -0.028(6)
C16 0.113(12) 0.039(7) 0.042(7) -0.012(6) 0.035(8) -0.001(7)
C8 0.078(10) 0.064(9) 0.042(7) -0.010(6) 0.014(7) -0.015(7)
C17 0.074(9) 0.021(6) 0.070(8) -0.009(5) 0.025(7) -0.026(6)
O19 0.116(9) 0.087(7) 0.058(6) 0.016(5) 0.043(6) 0.015(6)
C18 0.116(15) 0.066(10) 0.106(12) -0.002(9) 0.067(12) -0.010(10)
O18 0.066(8) 0.170(14) 0.214(16) -0.013(10) 0.065(10) -0.029(8)
C22 0.072(9) 0.056(8) 0.049(7) 0.005(6) 0.026(7) 0.020(7)
C2 0.102(12) 0.073(10) 0.058(8) 0.010(7) 0.036(8) 0.003(9)
C19 0.049(8) 0.068(9) 0.056(8) -0.012(6) 0.022(7) -0.006(6)
C13 0.073(9) 0.060(8) 0.043(7) -0.002(6) 0.028(7) -0.005(7)
C11 0.109(14) 0.120(14) 0.082(11) 0.027(10) 0.029(10) -0.063(12)
C14 0.119(12) 0.042(8) 0.075(9) -0.009(7) 0.055(9) -0.009(8)
C6 0.061(10) 0.067(10) 0.096(11) 0.000(8) 0.002(9) 0.012(8)
C9 0.099(12) 0.098(12) 0.063(9) -0.027(9) 0.014(9) -0.042(10)
C5 0.065(11) 0.097(13) 0.102(13) 0.015(11) -0.026(9) 0.030(10)
C4 0.072(12) 0.104(15) 0.067(11) 0.013(10) -0.017(9) 0.034(11)
C15 0.167(16) 0.040(8) 0.052(8) -0.019(6) 0.030(10) -0.017(9)
C10 0.134(16) 0.162(18) 0.064(10) -0.025(11) 0.009(11) -0.116(14)
C23 0.112(12) 0.047(7) 0.039(7) -0.013(6) 0.034(7) -0.008(7)
C3 0.24(2) 0.068(11) 0.045(9) 0.029(8) 0.063(13) 0.073(14)

loop_
_atom_type_symbol
_atom_type_description
_atom_type_scat_dispersion_real
_atom_type_scat_dispersion_imag
_atom_type_scat_source
C C 0.0033 0.0016 'International Tables Vol C Tables 4.2.6.8 and 6.1.1.4'
H H 0.0000 0.0000 'International Tables Vol C Tables 4.2.6.8 and 6.1.1.4'
N N 0.0061 0.0033 'International Tables Vol C Tables 4.2.6.8 and 6.1.1.4'
O O 0.0106 0.0060 'International Tables Vol C Tables 4.2.6.8 and 6.1.1.4'
P P 0.1023 0.0942 'International Tables Vol C Tables 4.2.6.8 and 6.1.1.4'
Br Br -0.2901 2.4595 'International Tables Vol C Tables 4.2.6.8 and 6.1.1.4'
Re Re -1.0185 7.2310 'International Tables Vol C Tables 4.2.6.8 and 6.1.1.4'
Cl Cl 0.1484 0.1585 'International Tables Vol C Tables 4.2.6.8 and 6.1.1.4'

loop_
_exptl_crystal_face_index_h
_exptl_crystal_face_index_k
_exptl_crystal_face_index_l
_exptl_crystal_face_perp_dist
-1.00 1.00 0.00 0.0110
1.00 -1.00 0.00 0.0140
1.00 0.00 -2.00 0.0500
-1.00 0.00 2.00 0.0230
-1.00 2.00 2.00 0.0140
-1.00 -2.00 1.00 0.0250
2.00 1.00 1.00 0.0250
-2.00 -1.00 -1.00 0.0340
0.00 1.00 0.00 0.0270

loop_
_geom_angle_atom_site_label_1
_geom_angle_atom_site_label_2
_geom_angle_atom_site_label_3
_geom_angle
_geom_angle_site_symmetry_1
_geom_angle_site_symmetry_3
_geom_angle_publ_flag
C19 Re1 C17 89.4(5) . . y
C19 Re1 C18 91.8(6) . . y
C17 Re1 C18 85.6(6) . . y
C19 Re1 N1 93.8(4) . . y
C17 Re1 N1 175.8(5) . . y
C18 Re1 N1 91.5(5) . . y
C19 Re1 P1 89.5(4) . . y
C17 Re1 P1 92.6(4) . . y
C18 Re1 P1 177.7(5) . . y
N1 Re1 P1 90.3(3) . . y
C19 Re1 Br1 178.3(4) . . y
C17 Re1 Br1 89.2(4) . . y
C18 Re1 Br1 89.1(5) . . y
N1 Re1 Br1 87.7(2) . . y
P1 Re1 Br1 89.59(7) . . y
C7 P1 C20 104.6(5) . . ?
C7 P1 C1 101.2(5) . . ?
C20 P1 C1 101.6(5) . . ?
C7 P1 Re1 115.3(4) . . ?
C20 P1 Re1 116.6(4) . . ?
C1 P1 Re1 115.5(4) . . ?
C13 N1 N2 115.4(9) . . ?
C13 N1 Re1 130.7(7) . . ?
N2 N1 Re1 113.9(6) . . ?
C12 C7 C8 121.3(11) . . ?
C12 C7 P1 122.3(9) . . ?
C8 C7 P1 116.3(9) . . ?
C21 C20 P1 112.8(7) . . ?
C21 C20 H20A 109.0 . . ?
P1 C20 H20A 109.0 . . ?
C21 C20 H20B 109.0 . . ?
P1 C20 H20B 109.0 . . ?
H20A C20 H20B 107.8 . . ?
C20 C21 C22 113.8(9) . . ?
C20 C21 H21A 108.8 . . ?
C22 C21 H21A 108.8 . . ?
C20 C21 H21B 108.8 . . ?
C22 C21 H21B 108.8 . . ?
H21A C21 H21B 107.7 . . ?
C6 C1 C2 116.6(12) . . ?
C6 C1 P1 121.9(10) . . ?
C2 C1 P1 121.4(10) . . ?
C7 C12 C11 118.1(12) . . ?
C7 C12 H12 121.0 . . ?
C11 C12 H12 121.0 . . ?
C16 O4 C23 118.7(9) . 3_756 ?
C16 N2 N1 122.3(9) . . ?
N2 C16 O4 121.5(9) . . ?
N2 C16 C15 120.9(11) . . ?
O4 C16 C15 117.6(10) . . ?
C9 C8 C7 116.6(12) . . ?
C9 C8 H8 121.7 . . ?
C7 C8 H8 121.7 . . ?
O17 C17 Re1 177.3(11) . . ?
O18 C18 Re1 172.0(14) . . ?
C23 C22 C21 112.4(9) . . ?
C23 C22 H22A 109.1 . . ?
C21 C22 H22A 109.1 . . ?
C23 C22 H22B 109.1 . . ?
C21 C22 H22B 109.1 . . ?
H22A C22 H22B 107.9 . . ?
C1 C2 C3 113.5(15) . . ?
C1 C2 H2 123.2 . . ?
C3 C2 H2 123.2 . . ?
O19 C19 Re1 178.5(11) . . ?
N1 C13 C14 125.4(11) . . ?
N1 C13 Cl1 117.7(9) . . ?
C14 C13 Cl1 116.9(9) . . ?
C10 C11 C12 122.9(13) . . ?
C10 C11 H11 118.6 . . ?
C12 C11 H11 118.6 . . ?
C15 C14 C13 120.3(12) . . ?
C15 C14 H14 119.8 . . ?
C13 C14 H14 119.8 . . ?
C1 C6 C5 120.2(14) . . ?
C1 C6 H6 119.9 . . ?
C5 C6 H6 119.9 . . ?
C10 C9 C8 124.8(13) . . ?
C10 C9 H9 117.6 . . ?
C8 C9 H9 117.6 . . ?
C4 C5 C6 127.7(16) . . ?
C4 C5 H5 116.1 . . ?
C6 C5 H5 116.1 . . ?
C3 C4 C5 112.0(17) . . ?
C3 C4 H4 124.0 . . ?
C5 C4 H4 124.0 . . ?
C14 C15 C16 115.5(11) . . ?
C14 C15 H15 122.3 . . ?
C16 C15 H15 122.3 . . ?
C9 C10 C11 115.9(14) . . ?
C9 C10 H10 122.0 . . ?
C11 C10 H10 122.0 . . ?
O4 C23 C22 106.8(9) 3_756 . ?
O4 C23 H23A 110.4 3_756 . ?
C22 C23 H23A 110.4 . . ?
O4 C23 H23B 110.4 3_756 . ?
C22 C23 H23B 110.4 . . ?
H23A C23 H23B 108.6 . . ?
C4 C3 C2 129.9(18) . . ?
C4 C3 H3 115.1 . . ?
C2 C3 H3 115.1 . . ?

loop_
_geom_bond_atom_site_label_1
_geom_bond_atom_site_label_2
_geom_bond_distance
_geom_bond_site_symmetry_2
_geom_bond_publ_flag
Re1 C19 1.858(13) . y
Re1 C17 1.865(11) . y
Re1 C18 1.996(19) . y
Re1 N1 2.213(10) . y
Re1 P1 2.491(3) . y
Re1 Br1 2.6442(13) . y
Re1 Re1 9.1467(14) 3_756 y
P1 C7 1.815(11) . ?
P1 C20 1.821(10) . ?
P1 C1 1.825(11) . ?
N1 C13 1.353(13) . ?
N1 N2 1.355(11) . ?
C7 C12 1.369(14) . ?
C7 C8 1.404(14) . ?
C20 C21 1.520(15) . ?
C20 H20A 0.9700 . ?
C20 H20B 0.9700 . ?
Cl1 C13 1.717(11) . ?
C21 C22 1.553(14) . ?
C21 H21A 0.9700 . ?
C21 H21B 0.9700 . ?
C1 C6 1.376(17) . ?
C1 C2 1.394(16) . ?
C12 C11 1.408(19) . ?
C12 H12 0.9300 . ?
O4 C16 1.332(13) . ?
O4 C23 1.434(12) 3_756 ?
N2 C16 1.306(13) . ?
O17 C17 1.152(12) . ?
C16 C15 1.485(15) . ?
C8 C9 1.405(17) . ?
C8 H8 0.9300 . ?
O19 C19 1.187(13) . ?
C18 O18 1.138(18) . ?
C22 C23 1.456(15) . ?
C22 H22A 0.9700 . ?
C22 H22B 0.9700 . ?
C2 C3 1.50(2) . ?
C2 H2 0.9300 . ?
C13 C14 1.353(16) . ?
C11 C10 1.39(2) . ?
C11 H11 0.9300 . ?
C14 C15 1.309(16) . ?
C14 H14 0.9300 . ?
C6 C5 1.414(19) . ?
C6 H6 0.9300 . ?
C9 C10 1.350(19) . ?
C9 H9 0.9300 . ?
C5 C4 1.27(2) . ?
C5 H5 0.9300 . ?
C4 C3 1.27(2) . ?
C4 H4 0.9300 . ?
C15 H15 0.9300 . ?
C10 H10 0.9300 . ?
C23 O4 1.434(12) 3_756 ?
C23 H23A 0.9700 . ?
C23 H23B 0.9700 . ?
C3 H3 0.9300 . ?

loop_
_geom_torsion_atom_site_label_1
_geom_torsion_atom_site_label_2
_geom_torsion_atom_site_label_3
_geom_torsion_atom_site_label_4
_geom_torsion
_geom_torsion_site_symmetry_1
_geom_torsion_site_symmetry_4
C20 P1 C7 C12 -8.5(11) . .
C1 P1 C7 C12 -113.7(10) . .
Re1 P1 C7 C12 120.9(9) . .
C20 P1 C7 C8 174.6(9) . .
C1 P1 C7 C8 69.4(10) . .
Re1 P1 C7 C8 -56.0(10) . .
C7 P1 C20 C21 -172.5(8) . .
C1 P1 C20 C21 -67.6(9) . .
Re1 P1 C20 C21 58.9(9) . .
P1 C20 C21 C22 177.6(8) . .
C7 P1 C1 C6 26.9(12) . .
C20 P1 C1 C6 -80.7(11) . .
Re1 P1 C1 C6 152.1(9) . .
C7 P1 C1 C2 -157.0(10) . .
C20 P1 C1 C2 95.4(10) . .
Re1 P1 C1 C2 -31.8(11) . .
C8 C7 C12 C11 -3(2) . .
P1 C7 C12 C11 -179.7(11) . .
C13 N1 N2 C16 0.8(16) . .
Re1 N1 N2 C16 -177.7(9) . .
N1 N2 C16 O4 177.7(11) . .
N1 N2 C16 C15 -4.3(19) . .
C23 O4 C16 N2 -10(2) 3_756 .
C23 O4 C16 C15 172.2(12) 3_756 .
C12 C7 C8 C9 1.8(19) . .
P1 C7 C8 C9 178.7(11) . .
C20 C21 C22 C23 64.7(15) . .
C6 C1 C2 C3 -2.1(16) . .
P1 C1 C2 C3 -178.4(8) . .
N2 N1 C13 C14 1.5(19) . .
Re1 N1 C13 C14 179.7(10) . .
N2 N1 C13 Cl1 -175.3(8) . .
Re1 N1 C13 Cl1 2.9(16) . .
C7 C12 C11 C10 6(3) . .
N1 C13 C14 C15 0(2) . .
Cl1 C13 C14 C15 176.9(13) . .
C2 C1 C6 C5 0(2) . .
P1 C1 C6 C5 176.8(11) . .
C7 C8 C9 C10 -4(3) . .
C1 C6 C5 C4 0(3) . .
C6 C5 C4 C3 2(3) . .
C13 C14 C15 C16 -3(2) . .
N2 C16 C15 C14 6(2) . .
O4 C16 C15 C14 -176.4(14) . .
C8 C9 C10 C11 6(3) . .
C12 C11 C10 C9 -7(3) . .
C21 C22 C23 O4 168.0(10) . 3_756
C5 C4 C3 C2 -4(3) . .
C1 C2 C3 C4 4(2) . .

loop_
_platon_squeeze_void_nr
_platon_squeeze_void_average_x
_platon_squeeze_void_average_y
_platon_squeeze_void_average_z
_platon_squeeze_void_volume
_platon_squeeze_void_count_electrons
_platon_squeeze_void_content
1 0.159 0.335 0.030 1282 610 ' '
